data_7041026
loop_
_publ_author_name
'Au-Yeung, Ka-Chun'
'So, Yat-Ming'
'Sung, Herman H.-Y.'
'Williams, Ian D.'
'Leung, Wa-Hung'

_publ_section_title
;
 Tetravalent cerium pseudohalide complexes supported by the Kl\"aui
 tripodal ligand [Co(\h(5)-C5H5){P(O)(OEt)2}3]().
;
_journal_issue 45
_journal_name_full 'Dalton transactions (Cambridge, England : 2003)'
_journal_page_first 18163
_journal_page_last 18170
_journal_paper_doi 10.1039/c6dt03740b
_journal_volume 45
_journal_year 2016
_chemical_formula_moiety 'C36 H70 Ce Co2 N2 O18 P6 S2, 2(C H2 Cl2), C H Cl2'
_chemical_formula_sum 'C39 H75 Ce Cl6 Co2 N2 O18 P6 S2'
_chemical_formula_weight 1580.63
_chemical_name_systematic
;
 ? 
;
_space_group_IT_number 62
_space_group_name_Hall '-P 2ac 2n'
_symmetry_cell_setting orthorhombic
_symmetry_space_group_name_Hall '-P 2ac 2n'
_symmetry_space_group_name_H-M 'P n m a'
_atom_sites_solution_hydrogens geom
_atom_sites_solution_primary iterative
_atom_sites_solution_secondary difmap
_audit_creation_date 2014-10-17
_audit_creation_method
;
  Olex2 1.2-beta
  (compiled May  9 2012 12:37:22, GUI svn.r4230)
;
_audit_update_record
;
2016-10-11 deposited with the CCDC.
2016-10-24 downloaded from the CCDC.
;
_cell_angle_alpha 90.00
_cell_angle_beta 90.00
_cell_angle_gamma 90.00
_cell_formula_units_Z 4
_cell_length_a 24.4099(3)
_cell_length_b 19.09733(18)
_cell_length_c 13.83242(15)
_cell_measurement_reflns_used 12523
_cell_measurement_temperature 99.9(5)
_cell_measurement_theta_max 75.4200
_cell_measurement_theta_min 4.3050
_cell_volume 6448.18(12)
_computing_cell_refinement
;
CrysAlisPro, Agilent Technologies,
Version 1.171.36.32 (release 02-08-2013 CrysAlis171 .NET)
(compiled Aug  2 2013,16:46:58)
;
_computing_data_collection
;
CrysAlisPro, Agilent Technologies,
Version 1.171.36.32 (release 02-08-2013 CrysAlis171 .NET)
(compiled Aug  2 2013,16:46:58)
;
_computing_data_reduction
;
CrysAlisPro, Agilent Technologies,
Version 1.171.36.32 (release 02-08-2013 CrysAlis171 .NET)
(compiled Aug  2 2013,16:46:58)
;
_computing_molecular_graphics
;
O. V. Dolomanov, L. J. Bourhis, R. J. Gildea, J. A. K. Howard and H. Puschmann,
OLEX2: a complete structure solution, refinement and analysis program.
J. Appl. Cryst. (2009). 42, 339-341.
;
_computing_publication_material
;
O. V. Dolomanov, L. J. Bourhis, R. J. Gildea, J. A. K. Howard and H. Puschmann,
OLEX2: a complete structure solution, refinement and analysis program.
J. Appl. Cryst. (2009). 42, 339-341.
;
_computing_structure_refinement
;
XL, G.M. Sheldrick, Acta Cryst.
(2008). A64, 112-122
;
_computing_structure_solution 'J. Appl. Cryst. (2007) 40, 786-790'
_diffrn_ambient_temperature 99.9(5)
_diffrn_detector_area_resol_mean 10.3587
_diffrn_measured_fraction_theta_full 0.9989
_diffrn_measured_fraction_theta_max 0.9893
_diffrn_measurement_details
;
  1 omega   55.00   98.00   1.0000   12.0000
omega____ theta____ kappa____ phi______ frames
    -      110.5703  -45.0000 -150.0000 43

  2 omega  -49.00   27.00   1.0000    5.0000
omega____ theta____ kappa____ phi______ frames
    -      -40.9453   37.0000  120.0000 76

  3 omega  -48.00   35.00   1.0000    5.0000
omega____ theta____ kappa____ phi______ frames
    -      -40.9453   37.0000  -60.0000 83

  4 omega -120.00   -9.00   1.0000    5.0000
omega____ theta____ kappa____ phi______ frames
    -      -40.9453  -77.0000 -180.0000 111

  5 omega   23.00   98.00   1.0000    5.0000
omega____ theta____ kappa____ phi______ frames
    -       40.9453 -125.0000   30.0000 75

  6 omega   36.00   98.00   1.0000   12.0000
omega____ theta____ kappa____ phi______ frames
    -      110.5703  -45.0000  120.0000 62

  7 omega  119.00  178.00   1.0000   12.0000
omega____ theta____ kappa____ phi______ frames
    -      110.5703   61.0000  -90.0000 59

  8 omega   33.00  112.00   1.0000   12.0000
omega____ theta____ kappa____ phi______ frames
    -      110.5703 -111.0000  -90.0000 79

  9 omega   36.00  141.00   1.0000   12.0000
omega____ theta____ kappa____ phi______ frames
    -      110.5703  -61.0000  -30.0000 105

 10 omega   35.00  115.00   1.0000   12.0000
omega____ theta____ kappa____ phi______ frames
    -      110.5703 -111.0000    0.0000 80

 11 omega   54.00  172.00   1.0000   12.0000
omega____ theta____ kappa____ phi______ frames
    -      110.5703   15.0000   30.0000 118

 12 omega   84.00  166.00   1.0000   12.0000
omega____ theta____ kappa____ phi______ frames
    -      110.5703   45.0000   60.0000 82

 13 omega   34.00  115.00   1.0000   12.0000
omega____ theta____ kappa____ phi______ frames
    -      110.5703 -111.0000  150.0000 81
;
_diffrn_measurement_device 'kappa diffractometer'
_diffrn_measurement_device_type 'SuperNova, Dual, Cu at zero, Atlas'
_diffrn_measurement_method '\w scans'
_diffrn_orient_matrix_UB_11 0.0340215000
_diffrn_orient_matrix_UB_12 -0.0171257000
_diffrn_orient_matrix_UB_13 0.0907931000
_diffrn_orient_matrix_UB_21 0.0108692000
_diffrn_orient_matrix_UB_22 -0.0742032000
_diffrn_orient_matrix_UB_23 -0.0393075000
_diffrn_orient_matrix_UB_31 0.0520516000
_diffrn_orient_matrix_UB_32 0.0266288000
_diffrn_orient_matrix_UB_33 -0.0510687000
_diffrn_radiation_monochromator mirror
_diffrn_radiation_probe x-ray
_diffrn_radiation_type CuK\a
_diffrn_radiation_wavelength 1.5418
_diffrn_reflns_av_R_equivalents 0.1552
_diffrn_reflns_av_unetI/netI 0.0811
_diffrn_reflns_limit_h_max 29
_diffrn_reflns_limit_h_min -28
_diffrn_reflns_limit_k_max 22
_diffrn_reflns_limit_k_min -21
_diffrn_reflns_limit_l_max 13
_diffrn_reflns_limit_l_min -16
_diffrn_reflns_number 34924
_diffrn_reflns_theta_full 66.50
_diffrn_reflns_theta_max 67.48
_diffrn_reflns_theta_min 4.30
_diffrn_source 'sealed X-ray tube'
_diffrn_source_current 0.80
_diffrn_source_power 0.040
_diffrn_source_target Cu
_diffrn_source_voltage 50
_exptl_absorpt_coefficient_mu 14.177
_exptl_absorpt_correction_T_max 1.00000
_exptl_absorpt_correction_T_min 0.03919
_exptl_absorpt_correction_type multi-scan
_exptl_absorpt_process_details
;
CrysAlisPro, Agilent Technologies,
Version 1.171.36.32 (release 02-08-2013 CrysAlis171 .NET)
(compiled Aug  2 2013,16:46:58)
Empirical absorption correction using spherical harmonics,
 implemented in SCALE3 ABSPACK scaling algorithm.
;
_exptl_crystal_colour red
_exptl_crystal_density_diffrn 1.628
_exptl_crystal_density_method 'not measured'
_exptl_crystal_description plate
_exptl_crystal_F_000 3212
_exptl_crystal_size_max 0.20
_exptl_crystal_size_mid 0.20
_exptl_crystal_size_min 0.05
_refine_diff_density_max 1.195
_refine_diff_density_min -1.465
_refine_diff_density_rms 0.129
_refine_ls_extinction_method none
_refine_ls_goodness_of_fit_ref 1.001
_refine_ls_hydrogen_treatment constr
_refine_ls_matrix_type full
_refine_ls_number_parameters 379
_refine_ls_number_reflns 5878
_refine_ls_number_restraints 0
_refine_ls_restrained_S_all 1.001
_refine_ls_R_factor_all 0.0816
_refine_ls_R_factor_gt 0.0543
_refine_ls_shift/su_max 0.001
_refine_ls_shift/su_mean 0.000
_refine_ls_structure_factor_coef Fsqd
_refine_ls_weighting_details 'calc w=1/[\s^2^(Fo^2^)+(0.0679P)^2^+0.0000P] where P=(Fo^2^+2Fc^2^)/3'
_refine_ls_weighting_scheme calc
_refine_ls_wR_factor_gt 0.1181
_refine_ls_wR_factor_ref 0.1288
_reflns_number_gt 4407
_reflns_number_total 5878
_reflns_threshold_expression >2sigma(I)
_cod_data_source_file c6dt03740b2.cif
_cod_data_source_block ka22cult
_cod_depositor_comments
;
The following automatic conversions were performed:

'_symmetry_cell_setting' value 'Orthorhombic' changed to
'orthorhombic' according to
/usr/data/users/saulius/crontab/automatic-downloads/rss-feeds/RSC/lib/dictionaries/cif_core.dic
dictionary named 'cif_core.dic' version 2.4.2 from 2011-04-26.

Automatic conversion script
Id: cif_fix_values 4268 2015-11-12 08:31:59Z antanas 

 Adding full bibliography for 7041024--7041027.cif.
;
_cod_original_sg_symbol_H-M Pnma
_cod_database_code 7041026
_reflns_odcompleteness_completeness 99.89
_reflns_odcompleteness_iscentric 1
_reflns_odcompleteness_theta 68.13

loop_
_space_group_symop_id
_space_group_symop_operation_xyz
1 'x, y, z'
2 '-x+1/2, -y, z+1/2'
3 'x+1/2, -y+1/2, -z+1/2'
4 '-x, y+1/2, -z'
5 '-x, -y, -z'
6 'x-1/2, y, -z-1/2'
7 '-x-1/2, y-1/2, z-1/2'
8 'x, -y-1/2, z'

loop_
_atom_site_label
_atom_site_type_symbol
_atom_site_fract_x
_atom_site_fract_y
_atom_site_fract_z
_atom_site_U_iso_or_equiv
_atom_site_adp_type
_atom_site_occupancy
_atom_site_symmetry_multiplicity
_atom_site_calc_flag
_atom_site_refinement_flags
_atom_site_disorder_assembly
_atom_site_disorder_group
Ce1 Ce 0.625263(17) 0.7500 0.28795(3) 0.01521(12) Uani 1 2 d S . .
Co1 Co 0.60441(4) 0.52793(5) 0.23990(6) 0.0209(2) Uani 1 1 d . . .
S1 S 0.56158(14) 0.7500 0.65200(19) 0.0547(8) Uani 1 2 d S . .
S2 S 0.83747(10) 0.7500 0.2222(2) 0.0446(6) Uani 1 2 d S . .
P1 P 0.63436(6) 0.60107(7) 0.13340(10) 0.0196(3) Uani 1 1 d . . .
P2 P 0.53798(6) 0.59862(7) 0.27612(11) 0.0197(3) Uani 1 1 d . . .
P3 P 0.65365(6) 0.57238(7) 0.35459(10) 0.0189(3) Uani 1 1 d . . .
O1 O 0.69707(16) 0.5842(2) 0.1116(3) 0.0247(9) Uani 1 1 d . . .
O2 O 0.60791(18) 0.5873(2) 0.0286(3) 0.0272(9) Uani 1 1 d . . .
O3 O 0.49656(17) 0.5962(2) 0.1871(3) 0.0276(9) Uani 1 1 d . . .
O4 O 0.50063(17) 0.5692(2) 0.3620(3) 0.0270(9) Uani 1 1 d . . .
O5 O 0.62489(17) 0.5517(2) 0.4539(3) 0.0247(9) Uani 1 1 d . . .
O6 O 0.71140(16) 0.53416(19) 0.3682(3) 0.0242(9) Uani 1 1 d . . .
O7 O 0.62782(15) 0.67848(18) 0.1548(3) 0.0204(8) Uani 1 1 d . . .
O8 O 0.55193(14) 0.67437(18) 0.2997(3) 0.0187(8) Uani 1 1 d . . .
O9 O 0.66457(16) 0.65088(19) 0.3509(3) 0.0213(8) Uani 1 1 d . . .
N1 N 0.6038(3) 0.7500 0.4653(5) 0.0208(14) Uani 1 2 d S . .
N2 N 0.7242(3) 0.7500 0.2460(5) 0.0257(16) Uani 1 2 d S . .
C1 C 0.5644(3) 0.4527(3) 0.1584(6) 0.0398(17) Uani 1 1 d . . .
H1 H 0.5384 0.4624 0.1090 0.048 Uiso 1 1 calc R . .
C2 C 0.5527(3) 0.4422(3) 0.2585(6) 0.043(2) Uani 1 1 d . . .
H2 H 0.5176 0.4438 0.2883 0.051 Uiso 1 1 calc R . .
C3 C 0.6027(4) 0.4292(3) 0.3043(6) 0.046(2) Uani 1 1 d . . .
H3 H 0.6074 0.4200 0.3712 0.056 Uiso 1 1 calc R . .
C4 C 0.6446(4) 0.4319(3) 0.2360(6) 0.049(2) Uani 1 1 d . . .
H4 H 0.6824 0.4252 0.2488 0.058 Uiso 1 1 calc R . .
C5 C 0.6218(3) 0.4461(3) 0.1462(5) 0.0422(19) Uani 1 1 d . . .
H5 H 0.6413 0.4505 0.0870 0.051 Uiso 1 1 calc R . .
C6 C 0.5856(3) 0.7500 0.5430(7) 0.027(2) Uani 1 2 d S . .
C7 C 0.7714(3) 0.7500 0.2365(6) 0.0197(17) Uani 1 2 d S . .
C11 C 0.7263(2) 0.6307(3) 0.0454(4) 0.0260(13) Uani 1 1 d . . .
H11A H 0.7245 0.6795 0.0695 0.031 Uiso 1 1 calc R . .
H11B H 0.7090 0.6291 -0.0193 0.031 Uiso 1 1 calc R . .
C12 C 0.7850(3) 0.6077(3) 0.0385(6) 0.0373(16) Uani 1 1 d . . .
H12A H 0.8044 0.6377 -0.0077 0.056 Uiso 1 1 calc R . .
H12B H 0.7865 0.5590 0.0164 0.056 Uiso 1 1 calc R . .
H12C H 0.8023 0.6115 0.1021 0.056 Uiso 1 1 calc R . .
C13 C 0.5658(3) 0.6299(4) -0.0135(5) 0.048(2) Uani 1 1 d . . .
H13A H 0.5691 0.6787 0.0101 0.058 Uiso 1 1 calc R . .
H13B H 0.5292 0.6119 0.0050 0.058 Uiso 1 1 calc R . .
C14 C 0.5721(4) 0.6280(7) -0.1195(6) 0.086(4) Uani 1 1 d . . .
H14A H 0.5546 0.6694 -0.1479 0.128 Uiso 1 1 calc R . .
H14B H 0.5547 0.5857 -0.1450 0.128 Uiso 1 1 calc R . .
H14C H 0.6111 0.6278 -0.1360 0.128 Uiso 1 1 calc R . .
C15 C 0.4465(3) 0.6375(4) 0.1919(5) 0.0369(16) Uani 1 1 d . . .
H15A H 0.4546 0.6851 0.2162 0.044 Uiso 1 1 calc R . .
H15B H 0.4199 0.6152 0.2362 0.044 Uiso 1 1 calc R . .
C16 C 0.4230(3) 0.6413(6) 0.0903(6) 0.075(3) Uani 1 1 d . . .
H16A H 0.4477 0.6685 0.0489 0.112 Uiso 1 1 calc R . .
H16B H 0.3870 0.6640 0.0923 0.112 Uiso 1 1 calc R . .
H16C H 0.4192 0.5939 0.0642 0.112 Uiso 1 1 calc R . .
C17 C 0.4967(3) 0.6038(3) 0.4556(5) 0.0288(14) Uani 1 1 d . . .
H17A H 0.5303 0.6314 0.4674 0.035 Uiso 1 1 calc R . .
H17B H 0.4936 0.5682 0.5073 0.035 Uiso 1 1 calc R . .
C18 C 0.4483(3) 0.6508(4) 0.4588(5) 0.0419(18) Uani 1 1 d . . .
H18A H 0.4528 0.6884 0.4111 0.063 Uiso 1 1 calc R . .
H18B H 0.4449 0.6712 0.5235 0.063 Uiso 1 1 calc R . .
H18C H 0.4151 0.6239 0.4438 0.063 Uiso 1 1 calc R . .
C19 C 0.6480(3) 0.5769(3) 0.5442(4) 0.0258(13) Uani 1 1 d . . .
H19A H 0.6475 0.6288 0.5457 0.031 Uiso 1 1 calc R . .
H19B H 0.6865 0.5611 0.5507 0.031 Uiso 1 1 calc R . .
C20 C 0.6137(3) 0.5478(4) 0.6256(5) 0.0462(19) Uani 1 1 d . . .
H20A H 0.5752 0.5603 0.6153 0.069 Uiso 1 1 calc R . .
H20B H 0.6262 0.5675 0.6872 0.069 Uiso 1 1 calc R . .
H20C H 0.6173 0.4967 0.6272 0.069 Uiso 1 1 calc R . .
C21 C 0.7599(3) 0.5556(3) 0.3151(5) 0.0321(15) Uani 1 1 d . . .
H21A H 0.7643 0.6071 0.3186 0.039 Uiso 1 1 calc R . .
H21B H 0.7565 0.5420 0.2463 0.039 Uiso 1 1 calc R . .
C22 C 0.8078(3) 0.5203(5) 0.3595(7) 0.058(2) Uani 1 1 d . . .
H22A H 0.8412 0.5343 0.3254 0.088 Uiso 1 1 calc R . .
H22B H 0.8032 0.4694 0.3547 0.088 Uiso 1 1 calc R . .
H22C H 0.8106 0.5338 0.4277 0.088 Uiso 1 1 calc R . .
C1S C 0.7067(9) 0.7289(8) 0.7324(13) 0.073(6) Uani 0.50 1 d P A -1
H1SA H 0.6693 0.7322 0.7051 0.087 Uiso 0.50 1 calc PR A -1
H1SB H 0.7333 0.7429 0.6819 0.087 Uiso 0.50 1 calc PR A -1
Cl1 Cl 0.7128(3) 0.7846(4) 0.8341(5) 0.118(3) Uani 0.50 1 d P A -1
Cl2 Cl 0.7197(2) 0.6450(3) 0.7693(3) 0.0773(14) Uani 0.50 1 d P A -1
C2S C 0.5744(5) 0.2500 0.2688(8) 0.049(3) Uani 1 2 d S . .
H2S H 0.5545 0.2919 0.2919 0.059 Uiso 1 1 d R . .
Cl3 Cl 0.64239(13) 0.2500 0.3189(3) 0.0609(8) Uani 1 2 d S . .
Cl4 Cl 0.57563(16) 0.2500 0.1430(3) 0.0720(9) Uani 1 2 d S . .
C3S C 0.7573(6) 0.7500 0.4827(10) 0.075(4) Uani 1 2 d S . .
H3S H 0.7700 0.7500 0.4147 0.090 Uiso 1 2 d SR . .
Cl5 Cl 0.78223(9) 0.67425(11) 0.5387(2) 0.0703(7) Uani 1 1 d . . .

loop_
_atom_site_aniso_label
_atom_site_aniso_U_11
_atom_site_aniso_U_22
_atom_site_aniso_U_33
_atom_site_aniso_U_23
_atom_site_aniso_U_13
_atom_site_aniso_U_12
Ce1 0.0141(2) 0.0137(2) 0.0178(2) 0.000 0.00035(18) 0.000
Co1 0.0243(5) 0.0156(4) 0.0227(5) -0.0040(3) 0.0028(4) -0.0019(3)
S1 0.068(2) 0.0700(19) 0.0257(13) 0.000 0.0158(13) 0.000
S2 0.0135(12) 0.0658(17) 0.0546(16) 0.000 0.0014(11) 0.000
P1 0.0205(8) 0.0200(7) 0.0183(7) -0.0040(5) 0.0017(6) 0.0007(5)
P2 0.0178(8) 0.0195(7) 0.0219(7) -0.0034(5) 0.0006(6) -0.0028(5)
P3 0.0197(8) 0.0153(7) 0.0217(7) 0.0012(5) 0.0014(6) 0.0002(5)
O1 0.022(2) 0.027(2) 0.026(2) 0.0024(17) 0.0032(17) 0.0009(16)
O2 0.031(3) 0.030(2) 0.020(2) -0.0066(17) -0.0052(18) 0.0024(17)
O3 0.015(2) 0.042(3) 0.026(2) -0.0037(18) -0.0024(18) -0.0017(17)
O4 0.024(2) 0.027(2) 0.029(2) -0.0035(17) 0.0077(19) -0.0065(16)
O5 0.025(2) 0.029(2) 0.020(2) 0.0004(16) 0.0012(18) -0.0058(17)
O6 0.017(2) 0.022(2) 0.033(2) 0.0056(17) 0.0001(18) 0.0036(15)
O7 0.021(2) 0.0136(18) 0.027(2) 0.0001(14) 0.0031(18) -0.0013(14)
O8 0.0088(19) 0.0225(19) 0.025(2) -0.0026(15) 0.0002(16) -0.0049(14)
O9 0.018(2) 0.0184(19) 0.027(2) -0.0011(16) -0.0009(17) -0.0041(15)
N1 0.025(4) 0.025(4) 0.012(3) 0.000 0.003(3) 0.000
N2 0.031(5) 0.019(4) 0.027(4) 0.000 0.003(3) 0.000
C1 0.047(5) 0.026(3) 0.046(4) -0.012(3) -0.008(4) -0.006(3)
C2 0.048(5) 0.025(4) 0.056(5) -0.012(3) 0.028(4) -0.016(3)
C3 0.079(6) 0.013(3) 0.047(5) -0.004(3) -0.005(4) -0.009(3)
C4 0.058(5) 0.014(3) 0.074(6) -0.009(3) -0.005(4) 0.007(3)
C5 0.060(5) 0.019(3) 0.047(4) -0.011(3) 0.034(4) -0.002(3)
C6 0.019(5) 0.024(4) 0.038(6) 0.000 0.000(4) 0.000
C7 0.018(5) 0.020(4) 0.022(4) 0.000 0.007(3) 0.000
C11 0.027(4) 0.024(3) 0.027(3) 0.003(2) 0.008(3) -0.001(2)
C12 0.024(4) 0.038(4) 0.050(4) -0.005(3) 0.013(3) -0.004(3)
C13 0.047(5) 0.079(6) 0.020(3) -0.007(3) -0.008(3) 0.012(4)
C14 0.030(5) 0.188(12) 0.039(5) 0.040(6) 0.001(4) 0.010(6)
C15 0.026(4) 0.060(5) 0.025(3) -0.007(3) -0.004(3) 0.000(3)
C16 0.031(5) 0.156(10) 0.037(5) 0.002(5) -0.010(4) 0.026(5)
C17 0.037(4) 0.023(3) 0.027(3) -0.005(2) 0.005(3) -0.005(2)
C18 0.044(5) 0.041(4) 0.040(4) -0.014(3) 0.003(3) 0.018(3)
C19 0.038(4) 0.018(3) 0.021(3) -0.002(2) -0.007(3) 0.000(2)
C20 0.044(5) 0.071(5) 0.023(3) 0.000(3) 0.007(3) -0.011(4)
C21 0.026(4) 0.027(3) 0.044(4) 0.009(3) 0.010(3) 0.002(2)
C22 0.029(5) 0.087(6) 0.059(5) 0.021(5) 0.005(4) 0.012(4)
C1S 0.107(17) 0.056(14) 0.055(11) -0.002(7) 0.022(11) 0.005(9)
Cl1 0.093(5) 0.139(6) 0.123(6) -0.081(5) -0.008(4) 0.023(4)
Cl2 0.064(3) 0.119(4) 0.049(3) 0.008(3) 0.003(2) -0.008(3)
C2S 0.082(9) 0.020(5) 0.046(7) 0.000 0.022(6) 0.000
Cl3 0.066(2) 0.0317(14) 0.085(2) 0.000 -0.0142(16) 0.000
Cl4 0.087(3) 0.069(2) 0.059(2) 0.000 -0.0020(18) 0.000
C3S 0.101(12) 0.074(9) 0.051(8) 0.000 -0.039(8) 0.000
Cl5 0.0530(14) 0.0462(11) 0.112(2) -0.0220(12) 0.0025(13) -0.0004(9)

loop_
_atom_type_symbol
_atom_type_description
_atom_type_scat_dispersion_real
_atom_type_scat_dispersion_imag
_atom_type_scat_source
C C 0.0181 0.0091 'International Tables Vol C Tables 4.2.6.8 and 6.1.1.4'
H H 0.0000 0.0000 'International Tables Vol C Tables 4.2.6.8 and 6.1.1.4'
Ce Ce -1.8482 9.6596 'International Tables Vol C Tables 4.2.6.8 and 6.1.1.4'
Cl Cl 0.3639 0.7018 'International Tables Vol C Tables 4.2.6.8 and 6.1.1.4'
Co Co -2.3653 3.6143 'International Tables Vol C Tables 4.2.6.8 and 6.1.1.4'
N N 0.0311 0.0180 'International Tables Vol C Tables 4.2.6.8 and 6.1.1.4'
O O 0.0492 0.0322 'International Tables Vol C Tables 4.2.6.8 and 6.1.1.4'
P P 0.2955 0.4335 'International Tables Vol C Tables 4.2.6.8 and 6.1.1.4'
S S 0.3331 0.5567 'International Tables Vol C Tables 4.2.6.8 and 6.1.1.4'

loop_
_geom_angle_atom_site_label_1
_geom_angle_atom_site_label_2
_geom_angle_atom_site_label_3
_geom_angle
_geom_angle_site_symmetry_1
_geom_angle_site_symmetry_3
O7 Ce1 O7 73.10(18) . 8_575
O7 Ce1 O8 116.80(14) 8_575 .
O7 Ce1 O8 72.82(13) . .
O7 Ce1 O8 116.80(14) . 8_575
O7 Ce1 O8 72.82(13) 8_575 8_575
O7 Ce1 O9 78.59(13) 8_575 8_575
O7 Ce1 O9 78.59(13) . .
O7 Ce1 O9 141.72(14) 8_575 .
O7 Ce1 O9 141.72(14) . 8_575
O7 Ce1 N1 142.27(10) 8_575 .
O7 Ce1 N1 142.27(10) . .
O7 Ce1 N2 77.64(16) 8_575 .
O7 Ce1 N2 77.64(16) . .
O8 Ce1 O8 77.57(18) . 8_575
O8 Ce1 N1 76.65(15) . .
O8 Ce1 N1 76.65(15) 8_575 .
O8 Ce1 N2 140.47(10) 8_575 .
O8 Ce1 N2 140.47(9) . .
O9 Ce1 O8 144.56(13) 8_575 .
O9 Ce1 O8 77.35(13) . .
O9 Ce1 O8 77.35(13) 8_575 8_575
O9 Ce1 O8 144.56(13) . 8_575
O9 Ce1 O9 111.20(19) 8_575 .
O9 Ce1 N1 73.49(13) . .
O9 Ce1 N1 73.49(13) 8_575 .
O9 Ce1 N2 71.47(13) . .
O9 Ce1 N2 71.47(13) 8_575 .
N2 Ce1 N1 115.6(2) . .
P1 Co1 P2 90.46(6) . .
P1 Co1 P3 93.35(6) . .
P3 Co1 P2 90.10(6) . .
C1 Co1 P1 103.7(2) . .
C1 Co1 P2 101.8(2) . .
C1 Co1 P3 159.0(2) . .
C1 Co1 C2 40.2(3) . .
C1 Co1 C3 66.2(3) . .
C1 Co1 C4 66.2(3) . .
C1 Co1 C5 40.0(3) . .
C2 Co1 P1 143.0(2) . .
C2 Co1 P2 90.4(2) . .
C2 Co1 P3 123.7(2) . .
C2 Co1 C3 39.2(3) . .
C3 Co1 P1 152.0(2) . .
C3 Co1 P2 116.7(2) . .
C3 Co1 P3 93.0(2) . .
C4 Co1 P1 113.2(3) . .
C4 Co1 P2 155.1(3) . .
C4 Co1 P3 95.9(2) . .
C4 Co1 C2 66.2(3) . .
C4 Co1 C3 39.0(3) . .
C5 Co1 P1 89.5(2) . .
C5 Co1 P2 140.1(2) . .
C5 Co1 P3 129.8(2) . .
C5 Co1 C2 67.0(3) . .
C5 Co1 C3 65.8(3) . .
C5 Co1 C4 39.0(3) . .
O1 P1 Co1 108.91(16) . .
O1 P1 O2 100.5(2) . .
O2 P1 Co1 111.91(17) . .
O7 P1 Co1 117.51(17) . .
O7 P1 O1 109.6(2) . .
O7 P1 O2 107.1(2) . .
O3 P2 Co1 106.10(17) . .
O3 P2 O4 101.7(2) . .
O4 P2 Co1 112.27(17) . .
O8 P2 Co1 118.30(16) . .
O8 P2 O3 109.6(2) . .
O8 P2 O4 107.6(2) . .
O5 P3 Co1 106.85(16) . .
O5 P3 O6 100.0(2) . .
O6 P3 Co1 113.41(17) . .
O9 P3 Co1 117.31(17) . .
O9 P3 O5 110.5(2) . .
O9 P3 O6 107.4(2) . .
C11 O1 P1 117.7(4) . .
C13 O2 P1 124.0(4) . .
C15 O3 P2 118.7(4) . .
C17 O4 P2 122.5(4) . .
C19 O5 P3 119.2(4) . .
C21 O6 P3 122.0(4) . .
P1 O7 Ce1 137.8(2) . .
P2 O8 Ce1 139.0(2) . .
P3 O9 Ce1 138.7(2) . .
C6 N1 Ce1 169.5(7) . .
C7 N2 Ce1 173.0(7) . .
C2 C1 Co1 70.3(4) . .
C5 C1 Co1 70.1(4) . .
C5 C1 C2 107.4(7) . .
C1 C2 Co1 69.4(4) . .
C3 C2 Co1 70.5(4) . .
C3 C2 C1 106.8(7) . .
C2 C3 Co1 70.3(4) . .
C4 C3 Co1 70.3(4) . .
C4 C3 C2 109.1(7) . .
C3 C4 Co1 70.7(4) . .
C5 C4 Co1 70.3(4) . .
C5 C4 C3 108.7(8) . .
C1 C5 Co1 69.9(4) . .
C4 C5 Co1 70.7(4) . .
C4 C5 C1 107.9(7) . .
N1 C6 S1 178.7(8) . .
N2 C7 S2 179.5(8) . .
O1 C11 C12 109.2(5) . .
O2 C13 C14 108.3(7) . .
O3 C15 C16 107.4(6) . .
O4 C17 C18 110.7(5) . .
O5 C19 C20 107.6(5) . .
O6 C21 C22 107.7(5) . .
Cl2 C1S Cl1 108.1(11) . .
Cl4 C2S Cl3 111.7(6) . .
Cl5 C3S Cl5 111.5(7) 8_575 .

loop_
_geom_bond_atom_site_label_1
_geom_bond_atom_site_label_2
_geom_bond_distance
_geom_bond_site_symmetry_2
Ce1 O7 2.293(4) 8_575
Ce1 O7 2.293(4) .
Ce1 O8 2.306(3) .
Ce1 O8 2.306(3) 8_575
Ce1 O9 2.294(4) 8_575
Ce1 O9 2.294(4) .
Ce1 N1 2.509(6) .
Ce1 N2 2.484(8) .
Co1 P1 2.1577(17) .
Co1 P2 2.1685(17) .
Co1 P3 2.1638(17) .
Co1 C1 2.071(6) .
Co1 C2 2.083(6) .
Co1 C3 2.085(7) .
Co1 C4 2.080(7) .
Co1 C5 2.075(6) .
S1 C6 1.618(10) .
S2 C7 1.624(8) .
P1 O1 1.593(4) .
P1 O2 1.609(4) .
P1 O7 1.516(4) .
P2 O3 1.594(4) .
P2 O4 1.600(4) .
P2 O8 1.522(4) .
P3 O5 1.592(4) .
P3 O6 1.599(4) .
P3 O9 1.523(4) .
O1 C11 1.461(7) .
O2 C13 1.435(8) .
O3 C15 1.457(8) .
O4 C17 1.457(7) .
O5 C19 1.454(7) .
O6 C21 1.452(7) .
N1 C6 1.163(11) .
N2 C7 1.160(11) .
C1 C2 1.429(11) .
C1 C5 1.419(10) .
C2 C3 1.398(11) .
C3 C4 1.392(12) .
C4 C5 1.387(11) .
C11 C12 1.501(8) .
C13 C14 1.475(11) .
C15 C16 1.520(10) .
C17 C18 1.485(8) .
C19 C20 1.511(9) .
C21 C22 1.484(9) .
C1S Cl1 1.770(18) .
C1S Cl2 1.710(17) .
C2S Cl3 1.798(13) .
C2S Cl4 1.740(11) .
C3S Cl5 1.750(7) .
C3S Cl5 1.750(7) 8_575

loop_
_geom_torsion_atom_site_label_1
_geom_torsion_atom_site_label_2
_geom_torsion_atom_site_label_3
_geom_torsion_atom_site_label_4
_geom_torsion
_geom_torsion_site_symmetry_1
Ce1 N1 C6 S1 180.00(4) .
Ce1 N2 C7 S2 180.00(12) .
Co1 P1 O1 C11 -176.3(4) .
Co1 P1 O2 C13 104.5(5) .
Co1 P1 O7 Ce1 30.4(4) .
Co1 P2 O3 C15 178.3(4) .
Co1 P2 O4 C17 115.3(4) .
Co1 P2 O8 Ce1 12.6(4) .
Co1 P3 O5 C19 -177.7(4) .
Co1 P3 O6 C21 88.7(5) .
Co1 P3 O9 Ce1 24.9(4) .
Co1 C1 C2 C3 -60.9(4) .
Co1 C1 C5 C4 60.8(5) .
Co1 C2 C3 C4 -59.8(5) .
Co1 C3 C4 C5 -60.3(5) .
Co1 C4 C5 C1 -60.2(4) .
P1 Co1 P2 O3 72.07(18) .
P1 Co1 P2 O4 -177.73(18) .
P1 Co1 P2 O8 -51.45(19) .
P1 Co1 P3 O5 157.41(17) .
P1 Co1 P3 O6 -93.39(18) .
P1 Co1 P3 O9 32.79(19) .
P1 Co1 C1 C2 -169.8(4) .
P1 Co1 C1 C5 72.3(4) .
P1 Co1 C2 C1 16.6(7) .
P1 Co1 C2 C3 134.0(4) .
P1 Co1 C3 C2 -112.6(6) .
P1 Co1 C3 C4 7.3(8) .
P1 Co1 C4 C3 -176.3(4) .
P1 Co1 C4 C5 -57.2(5) .
P1 Co1 C5 C1 -112.2(4) .
P1 Co1 C5 C4 129.4(5) .
P1 O1 C11 C12 177.4(4) .
P1 O2 C13 C14 150.1(6) .
P2 Co1 P1 O1 159.39(17) .
P2 Co1 P1 O2 -90.45(18) .
P2 Co1 P1 O7 34.07(19) .
P2 Co1 P3 O5 66.94(17) .
P2 Co1 P3 O6 176.14(17) .
P2 Co1 P3 O9 -57.68(19) .
P2 Co1 C1 C2 -76.4(5) .
P2 Co1 C1 C5 165.7(4) .
P2 Co1 C2 C1 107.9(4) .
P2 Co1 C2 C3 -134.6(4) .
P2 Co1 C3 C2 52.8(5) .
P2 Co1 C3 C4 172.7(4) .
P2 Co1 C4 C3 -15.7(9) .
P2 Co1 C4 C5 103.5(7) .
P2 Co1 C5 C1 -22.1(6) .
P2 Co1 C5 C4 -140.4(4) .
P2 O3 C15 C16 165.1(6) .
P2 O4 C17 C18 95.3(6) .
P3 Co1 P1 O1 69.26(18) .
P3 Co1 P1 O2 179.42(18) .
P3 Co1 P1 O7 -56.1(2) .
P3 Co1 P2 O3 165.42(18) .
P3 Co1 P2 O4 -84.38(18) .
P3 Co1 P2 O8 41.90(19) .
P3 Co1 C1 C2 46.9(8) .
P3 Co1 C1 C5 -71.0(8) .
P3 Co1 C2 C1 -161.7(4) .
P3 Co1 C2 C3 -44.2(5) .
P3 Co1 C3 C2 144.5(4) .
P3 Co1 C3 C4 -95.7(5) .
P3 Co1 C4 C3 87.5(5) .
P3 Co1 C4 C5 -153.4(4) .
P3 Co1 C5 C1 153.8(4) .
P3 Co1 C5 C4 35.5(6) .
P3 O5 C19 C20 -178.4(4) .
P3 O6 C21 C22 168.1(5) .
O1 P1 O2 C13 -140.0(6) .
O1 P1 O7 Ce1 -94.6(3) .
O2 P1 O1 C11 66.1(4) .
O2 P1 O7 Ce1 157.3(3) .
O3 P2 O4 C17 -131.7(5) .
O3 P2 O8 Ce1 -109.2(3) .
O4 P2 O3 C15 60.8(5) .
O4 P2 O8 Ce1 141.1(3) .
O5 P3 O6 C21 -157.9(5) .
O5 P3 O9 Ce1 -97.9(4) .
O6 P3 O5 C19 64.0(4) .
O6 P3 O9 Ce1 154.0(3) .
O7 Ce1 O7 P1 171.6(3) 8_575
O7 Ce1 O8 P2 35.7(3) .
O7 Ce1 O8 P2 95.9(4) 8_575
O7 Ce1 O9 P3 -51.1(4) .
O7 Ce1 O9 P3 -93.9(4) 8_575
O7 Ce1 N1 C6 76.7(3) 8_575
O7 Ce1 N1 C6 -76.7(3) .
O7 Ce1 N2 C7 -142.43(10) .
O7 Ce1 N2 C7 142.43(10) 8_575
O7 P1 O1 C11 -46.4(5) .
O7 P1 O2 C13 -25.6(6) .
O8 Ce1 O7 P1 -62.5(3) .
O8 Ce1 O7 P1 -128.4(3) 8_575
O8 Ce1 O8 P2 159.1(3) 8_575
O8 Ce1 O9 P3 23.6(3) .
O8 Ce1 O9 P3 69.5(4) 8_575
O8 Ce1 N1 C6 40.08(10) 8_575
O8 Ce1 N1 C6 -40.08(10) .
O8 Ce1 N2 C7 100.2(3) 8_575
O8 Ce1 N2 C7 -100.2(3) .
O8 P2 O3 C15 -52.9(5) .
O8 P2 O4 C17 -16.5(5) .
O9 Ce1 O7 P1 127.5(3) 8_575
O9 Ce1 O7 P1 17.6(3) .
O9 Ce1 O8 P2 -46.1(3) .
O9 Ce1 O8 P2 -155.0(3) 8_575
O9 Ce1 O9 P3 167.6(2) 8_575
O9 Ce1 N1 C6 120.61(10) 8_575
O9 Ce1 N1 C6 -120.61(11) .
O9 Ce1 N2 C7 60.49(11) 8_575
O9 Ce1 N2 C7 -60.49(11) .
O9 P3 O5 C19 -49.0(5) .
O9 P3 O6 C21 -42.6(5) .
N1 Ce1 O7 P1 -25.1(5) .
N1 Ce1 O8 P2 -121.9(4) .
N1 Ce1 O9 P3 103.2(4) .
N1 Ce1 N2 C7 0.000(4) .
N2 Ce1 O7 P1 90.9(3) .
N2 Ce1 O8 P2 -7.7(5) .
N2 Ce1 O9 P3 -131.8(4) .
N2 Ce1 N1 C6 180.000(6) .
C1 Co1 P1 O1 -98.3(3) .
C1 Co1 P1 O2 11.8(3) .
C1 Co1 P1 O7 136.3(3) .
C1 Co1 P2 O3 -32.0(3) .
C1 Co1 P2 O4 78.2(3) .
C1 Co1 P2 O8 -155.6(3) .
C1 Co1 P3 O5 -58.2(6) .
C1 Co1 P3 O6 51.0(6) .
C1 Co1 P3 O9 177.2(6) .
C1 Co1 C2 C3 117.4(6) .
C1 Co1 C3 C2 -38.8(4) .
C1 Co1 C3 C4 81.1(5) .
C1 Co1 C4 C3 -81.0(5) .
C1 Co1 C4 C5 38.2(4) .
C1 Co1 C5 C4 -118.3(6) .
C1 C2 C3 Co1 60.2(4) .
C1 C2 C3 C4 0.5(7) .
C2 Co1 P1 O1 -109.3(4) .
C2 Co1 P1 O2 0.9(4) .
C2 Co1 P1 O7 125.4(4) .
C2 Co1 P2 O3 -70.9(3) .
C2 Co1 P2 O4 39.3(3) .
C2 Co1 P2 O8 165.6(3) .
C2 Co1 P3 O5 -23.6(3) .
C2 Co1 P3 O6 85.6(3) .
C2 Co1 P3 O9 -148.3(3) .
C2 Co1 C1 C5 -117.9(7) .
C2 Co1 C3 C4 119.9(7) .
C2 Co1 C4 C3 -36.8(5) .
C2 Co1 C4 C5 82.3(5) .
C2 Co1 C5 C1 38.3(5) .
C2 Co1 C5 C4 -80.0(5) .
C2 C1 C5 Co1 -60.7(4) .
C2 C1 C5 C4 0.0(7) .
C2 C3 C4 Co1 59.8(5) .
C2 C3 C4 C5 -0.5(7) .
C3 Co1 P1 O1 -33.6(5) .
C3 Co1 P1 O2 76.6(5) .
C3 Co1 P1 O7 -158.9(5) .
C3 Co1 P2 O3 -101.2(3) .
C3 Co1 P2 O4 9.0(3) .
C3 Co1 P2 O8 135.3(3) .
C3 Co1 P3 O5 -49.8(3) .
C3 Co1 P3 O6 59.4(3) .
C3 Co1 P3 O9 -174.5(3) .
C3 Co1 C1 C2 37.8(5) .
C3 Co1 C1 C5 -80.1(5) .
C3 Co1 C2 C1 -117.4(6) .
C3 Co1 C4 C5 119.1(7) .
C3 Co1 C5 C1 81.2(5) .
C3 Co1 C5 C4 -37.1(5) .
C3 C4 C5 Co1 60.5(4) .
C3 C4 C5 C1 0.3(7) .
C4 Co1 P1 O1 -28.6(3) .
C4 Co1 P1 O2 81.5(3) .
C4 Co1 P1 O7 -153.9(3) .
C4 Co1 P2 O3 -90.2(6) .
C4 Co1 P2 O4 20.0(6) .
C4 Co1 P2 O8 146.3(6) .
C4 Co1 P3 O5 -88.9(3) .
C4 Co1 P3 O6 20.3(3) .
C4 Co1 P3 O9 146.5(3) .
C4 Co1 C1 C2 80.6(5) .
C4 Co1 C1 C5 -37.2(4) .
C4 Co1 C2 C1 -80.8(5) .
C4 Co1 C2 C3 36.7(5) .
C4 Co1 C3 C2 -119.9(7) .
C4 Co1 C5 C1 118.3(6) .
C5 Co1 P1 O1 -60.6(3) .
C5 Co1 P1 O2 49.6(3) .
C5 Co1 P1 O7 174.1(3) .
C5 Co1 P2 O3 -17.7(4) .
C5 Co1 P2 O4 92.5(4) .
C5 Co1 P2 O8 -141.3(3) .
C5 Co1 P3 O5 -110.4(3) .
C5 Co1 P3 O6 -1.2(3) .
C5 Co1 P3 O9 125.0(3) .
C5 Co1 C1 C2 117.9(7) .
C5 Co1 C2 C1 -38.1(5) .
C5 Co1 C2 C3 79.3(5) .
C5 Co1 C3 C2 -82.8(5) .
C5 Co1 C3 C4 37.1(5) .
C5 Co1 C4 C3 -119.1(7) .
C5 C1 C2 Co1 60.6(4) .
C5 C1 C2 C3 -0.3(7) .
